data_9001911
loop_
_publ_author_name
'Yang, H.'
'Hazen, R. M.'
'Prewitt, C. T.'
'Finger, L. W.'
'Lu, R.'
'Hemley, R. J.'

_publ_section_title
;
 High-pressure single-crystal X-ray diffraction and infrared spectroscopic
 studies of the C2/m-P2_1/m phase transition in cummingtonite
 Sample: P = 0.60 GPa
;
_journal_name_full 'American Mineralogist'
_journal_page_first 288
_journal_page_last 299
_journal_volume 83
_journal_year 1998
_chemical_formula_sum 'Al0.008 Ca0.076 Fe3.471 Mg3.445 O24 Si8'
_chemical_name_mineral Cummingtonite
_space_group_IT_number 12
_symmetry_space_group_name_Hall '-C 2y'
_symmetry_space_group_name_H-M 'C 1 2/m 1'
_cell_angle_alpha 90
_cell_angle_beta 102.210
_cell_angle_gamma 90
_cell_length_a 9.4890
_cell_length_b 18.1508
_cell_length_c 5.3102
_cell_formula_units_Z 2
_cell_volume 893.902
_database_code_amcsd 0001971
_diffrn_ambient_pressure 6e+05
_exptl_crystal_density_diffrn 3.305
_cod_original_cell_volume 893.903
_cod_original_formula_sum 'Fe3.471 Mg3.445 Al.008 Ca.076 Si8 O24'
_cod_database_code 9001911

loop_
_space_group_symop_operation_xyz
x,y,z
1/2+x,1/2+y,z
x,-y,z
1/2+x,1/2-y,z
-x,y,-z
1/2-x,1/2+y,-z
-x,-y,-z
1/2-x,1/2-y,-z

loop_
_atom_site_label
_atom_site_fract_x
_atom_site_fract_y
_atom_site_fract_z
_atom_site_occupancy
_atom_site_U_iso_or_equiv
Fe1 0.00000 0.08710 0.50000 0.40500 0.00874
Mg1 0.00000 0.08710 0.50000 0.59500 0.00874
Fe2 0.00000 0.17760 0.00000 0.20700 0.00899
Mg2 0.00000 0.17760 0.00000 0.78900 0.00899
Al2 0.00000 0.17760 0.00000 0.00400 0.00899
Fe3 0.00000 0.00000 0.00000 0.39300 0.00887
Mg3 0.00000 0.00000 0.00000 0.60700 0.00887
Fe4 0.00000 0.25900 0.50000 0.92700 0.01165
Mg4 0.00000 0.25900 0.50000 0.03500 0.01165
Ca4 0.00000 0.25900 0.50000 0.03800 0.01165
Si1 0.28830 0.08400 0.27570 1.00000 0.00760
Si2 0.29780 0.16860 0.78180 1.00000 0.00798
O1 0.11600 0.08710 0.20960 1.00000 0.01001
O2 0.12660 0.17240 0.72020 1.00000 0.00874
O3 0.11660 0.00000 0.70930 1.00000 0.01013
O4 0.38070 0.24510 0.76750 1.00000 0.01355
O5 0.35270 0.13090 0.06400 1.00000 0.01077
O6 0.35240 0.11840 0.56070 1.00000 0.01570
O7 0.34320 0.00000 0.26940 1.00000 0.01292

loop_
_cod_related_entry_id
_cod_related_entry_database
_cod_related_entry_code
1 AMCSD 0001971
